data_7706346
loop_
_publ_author_name
'Hu, Chen'
'Zhao, Yingnan'
'Han, Xiao'
'Song, Jiaqi'
'Ding, Jie'
'Hou, Hongwei'

_publ_section_title
;
 Facilely controllable synthesis of copper-benzothiadiazole complexes
 <i>via</i> solvothermal reactions: exploring the customized synthetic
 approach by experiments.
;
_journal_issue 5
_journal_name_full 'Dalton transactions (Cambridge, England : 2003)'
_journal_page_first 1816
_journal_page_last 1823
_journal_paper_doi 10.1039/d0dt03817b
_journal_volume 50
_journal_year 2021
_chemical_formula_moiety 'C16 H8 Cl Cu0.5 N6 S'
_chemical_formula_sum 'C16 H8 Cl Cu0.5 N6 S'
_chemical_formula_weight 383.56
_space_group_crystal_system monoclinic
_space_group_IT_number 15
_space_group_name_Hall '-C 2yc'
_space_group_name_H-M_alt 'C 1 2/c 1'
_atom_sites_solution_hydrogens mixed
_atom_sites_solution_primary direct
_audit_block_doi 10.5517/ccdc.csd.cc2667qd
_audit_creation_date 2020-12-19
_audit_creation_method
;
Olex2 1.2-beta
(compiled 2018.05.29 svn.r3508 for OlexSys, GUI svn.r5506)
;
_audit_update_record
;
2020-12-31 deposited with the CCDC.	2021-01-05 downloaded from the CCDC.
;
_cell_angle_alpha 90
_cell_angle_beta 102.238(2)
_cell_angle_gamma 90
_cell_formula_units_Z 8
_cell_length_a 13.1118(6)
_cell_length_b 12.8370(6)
_cell_length_c 18.0339(8)
_cell_measurement_reflns_used 9849
_cell_measurement_temperature 273(2)
_cell_measurement_theta_max 32.06
_cell_measurement_theta_min 2.25
_cell_volume 2966.4(2)
_computing_cell_refinement 'SAINT v8.37A (Bruker, 2015)'
_computing_data_collection 'Bruker APEX2'
_computing_data_reduction 'SAINT v8.37A (Bruker, 2015)'
_computing_molecular_graphics 'Olex2 (Dolomanov et al., 2009)'
_computing_publication_material 'Olex2 (Dolomanov et al., 2009)'
_computing_structure_refinement 'ShelXL (Sheldrick, 2015)'
_computing_structure_solution 'SIR2004 (Burla et al.,  2007)'
_diffrn_ambient_temperature 273.15
_diffrn_measured_fraction_theta_full 1.000
_diffrn_measured_fraction_theta_max 0.994
_diffrn_measurement_device_type 'Bruker APEX-II CCD'
_diffrn_measurement_method '\f and \w scans'
_diffrn_radiation_type MoK\a
_diffrn_radiation_wavelength 0.71073
_diffrn_reflns_av_R_equivalents 0.1043
_diffrn_reflns_av_unetI/netI 0.0520
_diffrn_reflns_Laue_measured_fraction_full 1.000
_diffrn_reflns_Laue_measured_fraction_max 0.994
_diffrn_reflns_limit_h_max 19
_diffrn_reflns_limit_h_min -19
_diffrn_reflns_limit_k_max 19
_diffrn_reflns_limit_k_min -19
_diffrn_reflns_limit_l_max 25
_diffrn_reflns_limit_l_min -27
_diffrn_reflns_number 44105
_diffrn_reflns_point_group_measured_fraction_full 1.000
_diffrn_reflns_point_group_measured_fraction_max 0.994
_diffrn_reflns_theta_full 25.242
_diffrn_reflns_theta_max 32.467
_diffrn_reflns_theta_min 2.246
_diffrn_standards_number 0
_exptl_absorpt_coefficient_mu 1.107
_exptl_absorpt_correction_T_max 0.828
_exptl_absorpt_correction_T_min 0.819
_exptl_absorpt_correction_type multi-scan
_exptl_absorpt_process_details 'SADABS-2016/2 (Bruker,2016/2)'
_exptl_crystal_colour yellow
_exptl_crystal_colour_primary yellow
_exptl_crystal_density_diffrn 1.718
_exptl_crystal_description prism
_exptl_crystal_F_000 1548
_exptl_crystal_size_max 0.18
_exptl_crystal_size_mid 0.18
_exptl_crystal_size_min 0.17
_refine_diff_density_max 0.511
_refine_diff_density_min -0.922
_refine_diff_density_rms 0.161
_refine_ls_extinction_method none
_refine_ls_goodness_of_fit_ref 1.030
_refine_ls_hydrogen_treatment mixed
_refine_ls_matrix_type full
_refine_ls_number_parameters 231
_refine_ls_number_reflns 5323
_refine_ls_number_restraints 0
_refine_ls_restrained_S_all 1.030
_refine_ls_R_factor_all 0.0707
_refine_ls_R_factor_gt 0.0403
_refine_ls_shift/su_max 0.001
_refine_ls_shift/su_mean 0.000
_refine_ls_structure_factor_coef Fsqd
_refine_ls_weighting_details 'w=1/[\s^2^(Fo^2^)+(0.0522P)^2^+1.5335P] where P=(Fo^2^+2Fc^2^)/3'
_refine_ls_weighting_scheme calc
_refine_ls_wR_factor_gt 0.0945
_refine_ls_wR_factor_ref 0.1052
_reflns_Friedel_coverage 0.000
_reflns_number_gt 3869
_reflns_number_total 5323
_reflns_threshold_expression 'I > 2\s(I)'
_cod_data_source_file d0dt03817b2.cif
_cod_data_source_block mo_20180812a_0m
_cod_depositor_comments 'Adding full bibliography for 7706342--7706346.cif.'
_cod_original_formula_sum 'C16 H8 Cl Cu0.50 N6 S'
_cod_database_code 7706346
_shelx_shelxl_version_number 2016/6
_shelx_space_group_comment
;
The symmetry employed for this shelxl refinement is uniquely defined
by the following loop, which should always be used as a source of
symmetry information in preference to the above space-group names.
They are only intended as comments.
;
_shelx_estimated_absorpt_t_max 0.834
_shelx_estimated_absorpt_t_min 0.826
_olex2_refinement_description
;
1. Fixed Uiso
 At 1.2 times of:
  All C(H) groups
2.a Aromatic/amide H refined with riding coordinates:
 C2(H2), C3(H3), C4(H4), C13(H13), C14(H14), C15(H15)
;
_olex2_submission_special_instructions 'No special instructions were received'

loop_
_space_group_symop_operation_xyz
'x, y, z'
'-x, y, -z+1/2'
'x+1/2, y+1/2, z'
'-x+1/2, y+1/2, -z+1/2'
'-x, -y, -z'
'x, -y, z-1/2'
'-x+1/2, -y+1/2, -z'
'x+1/2, -y+1/2, z-1/2'

loop_
_atom_site_label
_atom_site_type_symbol
_atom_site_fract_x
_atom_site_fract_y
_atom_site_fract_z
_atom_site_U_iso_or_equiv
_atom_site_adp_type
_atom_site_occupancy
_atom_site_site_symmetry_order
_atom_site_calc_flag
_atom_site_refinement_flags_posn
_atom_site_refinement_flags_adp
_atom_site_refinement_flags_occupancy
_atom_site_disorder_assembly
_atom_site_disorder_group
Cu1 Cu 0.250000 0.750000 0.500000 0.02332(9) Uani 1 2 d S T P . .
C1 C 0.43976(15) 0.42202(14) 0.40910(10) 0.0317(4) Uani 1 1 d . . . . .
N1 N 0.39879(12) 0.89069(11) 0.42314(8) 0.0312(3) Uani 1 1 d . . . . .
Cl1 Cl 0.38432(4) 0.77548(4) 0.60172(3) 0.03856(12) Uani 1 1 d . . . . .
S1 S 0.46126(4) 0.98829(3) 0.39640(3) 0.03594(12) Uani 1 1 d . . . . .
N2 N 0.54432(13) 0.92723(12) 0.35748(9) 0.0354(3) Uani 1 1 d . . . . .
C2 C 0.37952(16) 0.35383(14) 0.43632(11) 0.0372(4) Uani 1 1 d . . . . .
H2 H 0.391647 0.282829 0.432610 0.045 Uiso 1 1 calc R . . . .
N3 N 0.34113(10) 0.66599(11) 0.45052(8) 0.0252(3) Uani 1 1 d . . . . .
C3 C 0.29796(16) 0.38779(14) 0.47052(12) 0.0378(4) Uani 1 1 d . . . . .
H3 H 0.255817 0.339413 0.488044 0.045 Uiso 1 1 calc R . . . .
N4 N 0.42308(10) 0.52779(10) 0.41366(7) 0.0220(3) Uani 1 1 d . . . . .
C4 C 0.28126(14) 0.49148(14) 0.47774(11) 0.0326(4) Uani 1 1 d . . . . .
H4 H 0.228678 0.514904 0.501030 0.039 Uiso 1 1 calc R . . . .
N5 N 0.65769(13) 0.74708(12) 0.29989(10) 0.0348(4) Uani 1 1 d . . . . .
C5 C 0.34453(12) 0.56210(12) 0.44951(9) 0.0244(3) Uani 1 1 d . . . . .
N6 N 0.61807(11) 0.57761(12) 0.31650(8) 0.0269(3) Uani 1 1 d . . . . .
C6 C 0.46903(12) 0.61617(12) 0.38991(8) 0.0220(3) Uani 1 1 d . . . . .
C7 C 0.41652(12) 0.69955(12) 0.41429(9) 0.0230(3) Uani 1 1 d . . . . .
C8 C 0.44277(13) 0.80506(12) 0.40203(9) 0.0243(3) Uani 1 1 d . . . . .
C9 C 0.52550(13) 0.82556(14) 0.36427(9) 0.0278(3) Uani 1 1 d . . . . .
C10 C 0.57892(13) 0.74020(13) 0.33839(10) 0.0277(4) Uani 1 1 d . . . . .
C11 C 0.55139(12) 0.63713(13) 0.35026(9) 0.0242(3) Uani 1 1 d . . . . .
C12 C 0.68040(14) 0.64906(16) 0.28705(10) 0.0318(4) Uani 1 1 d . . . . .
C13 C 0.75493(15) 0.61059(18) 0.24715(11) 0.0392(5) Uani 1 1 d . . . . .
H13 H 0.796490 0.656659 0.226872 0.047 Uiso 1 1 calc R . . . .
C14 C 0.76525(15) 0.50700(18) 0.23874(11) 0.0421(5) Uani 1 1 d . . . . .
H14 H 0.814001 0.481498 0.212638 0.050 Uiso 1 1 calc R . . . .
C15 C 0.70215(17) 0.43744(18) 0.26951(12) 0.0452(5) Uani 1 1 d . . . . .
H15 H 0.710185 0.366117 0.263710 0.054 Uiso 1 1 calc R . . . .
C16 C 0.63013(17) 0.47223(16) 0.30731(12) 0.0414(5) Uani 1 1 d . . . . .
H1 H 0.4951(17) 0.3995(18) 0.3862(12) 0.042(6) Uiso 1 1 d . . . . .
H16 H 0.592(2) 0.430(2) 0.3275(15) 0.064(8) Uiso 1 1 d . . . . .

loop_
_atom_site_aniso_label
_atom_site_aniso_U_11
_atom_site_aniso_U_22
_atom_site_aniso_U_33
_atom_site_aniso_U_23
_atom_site_aniso_U_13
_atom_site_aniso_U_12
Cu1 0.02499(15) 0.01789(13) 0.03239(16) 0.00110(10) 0.01801(12) 0.00413(10)
C1 0.0362(10) 0.0251(8) 0.0373(9) -0.0010(7) 0.0156(8) 0.0088(7)
N1 0.0345(8) 0.0248(7) 0.0382(8) 0.0009(6) 0.0165(7) 0.0034(6)
Cl1 0.0354(3) 0.0402(2) 0.0410(3) -0.00564(19) 0.0102(2) 0.01058(19)
S1 0.0425(3) 0.0235(2) 0.0456(3) 0.00149(18) 0.0178(2) 0.00037(18)
N2 0.0379(9) 0.0299(8) 0.0430(9) 0.0019(6) 0.0188(7) -0.0026(7)
C2 0.0426(11) 0.0222(8) 0.0492(11) 0.0006(8) 0.0153(9) 0.0041(8)
N3 0.0248(7) 0.0219(6) 0.0339(7) -0.0001(5) 0.0173(6) 0.0022(5)
C3 0.0378(10) 0.0259(8) 0.0542(12) 0.0049(8) 0.0196(9) -0.0015(7)
N4 0.0210(6) 0.0220(6) 0.0251(6) -0.0001(5) 0.0095(5) 0.0035(5)
C4 0.0297(9) 0.0287(8) 0.0444(10) 0.0025(7) 0.0189(8) 0.0014(7)
N5 0.0313(8) 0.0398(9) 0.0392(9) 0.0008(6) 0.0213(7) -0.0011(6)
C5 0.0229(8) 0.0246(7) 0.0284(8) -0.0005(6) 0.0112(6) 0.0039(6)
N6 0.0245(7) 0.0335(7) 0.0261(7) -0.0004(6) 0.0129(6) 0.0061(6)
C6 0.0209(7) 0.0244(7) 0.0225(7) 0.0008(6) 0.0088(6) 0.0032(6)
C7 0.0217(7) 0.0247(8) 0.0257(8) -0.0003(6) 0.0120(6) 0.0024(6)
C8 0.0238(8) 0.0245(7) 0.0269(8) -0.0003(6) 0.0110(6) 0.0011(6)
C9 0.0276(8) 0.0289(8) 0.0297(8) 0.0010(7) 0.0124(7) -0.0017(7)
C10 0.0251(8) 0.0329(9) 0.0290(9) 0.0000(6) 0.0143(7) 0.0000(7)
C11 0.0222(7) 0.0292(8) 0.0244(7) -0.0017(6) 0.0120(6) 0.0049(6)
C12 0.0254(8) 0.0450(10) 0.0287(8) 0.0007(7) 0.0142(7) 0.0026(7)
C13 0.0298(9) 0.0589(13) 0.0343(9) 0.0005(9) 0.0190(8) 0.0044(9)
C14 0.0334(10) 0.0636(14) 0.0335(10) -0.0061(9) 0.0168(8) 0.0137(9)
C15 0.0475(12) 0.0474(12) 0.0475(11) -0.0056(9) 0.0253(10) 0.0168(10)
C16 0.0452(12) 0.0362(10) 0.0510(12) -0.0018(9) 0.0283(10) 0.0092(9)

loop_
_atom_type_symbol
_atom_type_description
_atom_type_scat_dispersion_real
_atom_type_scat_dispersion_imag
_atom_type_scat_source
C C 0.0033 0.0016 'International Tables Vol C Tables 4.2.6.8 and 6.1.1.4'
H H 0.0000 0.0000 'International Tables Vol C Tables 4.2.6.8 and 6.1.1.4'
Cl Cl 0.1484 0.1585 'International Tables Vol C Tables 4.2.6.8 and 6.1.1.4'
Cu Cu 0.3201 1.2651 'International Tables Vol C Tables 4.2.6.8 and 6.1.1.4'
N N 0.0061 0.0033 'International Tables Vol C Tables 4.2.6.8 and 6.1.1.4'
S S 0.1246 0.1234 'International Tables Vol C Tables 4.2.6.8 and 6.1.1.4'

loop_
_geom_angle_atom_site_label_1
_geom_angle_atom_site_label_2
_geom_angle_atom_site_label_3
_geom_angle
_geom_angle_site_symmetry_1
_geom_angle_site_symmetry_3
_geom_angle_publ_flag
Cl1 Cu1 Cl1 180.0 . 7_566 ?
N3 Cu1 Cl1 89.78(4) . 7_566 ?
N3 Cu1 Cl1 89.78(4) 7_566 . ?
N3 Cu1 Cl1 90.22(4) . . ?
N3 Cu1 Cl1 90.22(4) 7_566 7_566 ?
N3 Cu1 N3 180.00(6) 7_566 . ?
C2 C1 N4 120.50(16) . . ?
C2 C1 H1 121.6(14) . . ?
N4 C1 H1 117.9(14) . . ?
C8 N1 S1 105.97(11) . . ?
N2 S1 N1 100.56(8) . . ?
C9 N2 S1 106.17(12) . . ?
C1 C2 H2 119.4 . . ?
C1 C2 C3 121.21(17) . . ?
C3 C2 H2 119.4 . . ?
C5 N3 Cu1 125.56(10) . . ?
C5 N3 C7 106.21(13) . . ?
C7 N3 Cu1 128.14(11) . . ?
C2 C3 H3 120.1 . . ?
C4 C3 C2 119.76(17) . . ?
C4 C3 H3 120.1 . . ?
C1 N4 C5 118.62(14) . . ?
C1 N4 C6 134.26(13) . . ?
C6 N4 C5 107.12(12) . . ?
C3 C4 H4 120.6 . . ?
C3 C4 C5 118.73(16) . . ?
C5 C4 H4 120.6 . . ?
C12 N5 C10 104.48(14) . . ?
N3 C5 N4 110.56(13) . . ?
N3 C5 C4 128.31(14) . . ?
C4 C5 N4 121.13(14) . . ?
C11 N6 C12 106.03(14) . . ?
C16 N6 C11 133.62(15) . . ?
C16 N6 C12 120.34(15) . . ?
N4 C6 C11 136.26(14) . . ?
C7 C6 N4 104.70(12) . . ?
C7 C6 C11 119.04(14) . . ?
N3 C7 C6 111.41(14) . . ?
N3 C7 C8 126.65(14) . . ?
C6 C7 C8 121.94(13) . . ?
N1 C8 C7 127.25(14) . . ?
N1 C8 C9 113.82(15) . . ?
C9 C8 C7 118.92(14) . . ?
N2 C9 C8 113.48(15) . . ?
N2 C9 C10 127.17(15) . . ?
C8 C9 C10 119.36(15) . . ?
N5 C10 C9 126.32(16) . . ?
N5 C10 C11 112.75(14) . . ?
C11 C10 C9 120.92(14) . . ?
N6 C11 C6 136.01(15) . . ?
N6 C11 C10 104.20(13) . . ?
C10 C11 C6 119.80(14) . . ?
N5 C12 N6 112.56(14) . . ?
N5 C12 C13 128.57(18) . . ?
N6 C12 C13 118.85(18) . . ?
C12 C13 H13 120.1 . . ?
C14 C13 C12 119.76(19) . . ?
C14 C13 H13 120.1 . . ?
C13 C14 H14 120.0 . . ?
C13 C14 C15 119.97(17) . . ?
C15 C14 H14 120.0 . . ?
C14 C15 H15 119.3 . . ?
C16 C15 C14 121.4(2) . . ?
C16 C15 H15 119.3 . . ?
N6 C16 H16 118.2(18) . . ?
C15 C16 N6 119.7(2) . . ?
C15 C16 H16 122.0(18) . . ?

loop_
_geom_bond_atom_site_label_1
_geom_bond_atom_site_label_2
_geom_bond_distance
_geom_bond_site_symmetry_2
_geom_bond_publ_flag
Cu1 Cl1 2.2813(5) . ?
Cu1 Cl1 2.2814(5) 7_566 ?
Cu1 N3 1.9593(12) 7_566 ?
Cu1 N3 1.9594(12) . ?
C1 C2 1.340(3) . ?
C1 N4 1.380(2) . ?
C1 H1 0.95(2) . ?
N1 S1 1.6250(15) . ?
N1 C8 1.334(2) . ?
S1 N2 1.6178(16) . ?
N2 C9 1.339(2) . ?
C2 H2 0.9300 . ?
C2 C3 1.412(3) . ?
N3 C5 1.335(2) . ?
N3 C7 1.3651(18) . ?
C3 H3 0.9300 . ?
C3 C4 1.360(3) . ?
N4 C5 1.3981(18) . ?
N4 C6 1.394(2) . ?
C4 H4 0.9300 . ?
C4 C5 1.396(2) . ?
N5 C10 1.364(2) . ?
N5 C12 1.325(2) . ?
N6 C11 1.3944(18) . ?
N6 C12 1.405(2) . ?
N6 C16 1.376(2) . ?
C6 C7 1.393(2) . ?
C6 C11 1.441(2) . ?
C7 C8 1.426(2) . ?
C8 C9 1.422(2) . ?
C9 C10 1.431(2) . ?
C10 C11 1.400(2) . ?
C12 C13 1.419(2) . ?
C13 H13 0.9300 . ?
C13 C14 1.348(3) . ?
C14 H14 0.9300 . ?
C14 C15 1.409(3) . ?
C15 H15 0.9300 . ?
C15 C16 1.352(2) . ?
C16 H16 0.88(3) . ?

loop_
_geom_hbond_atom_site_label_D
_geom_hbond_atom_site_label_H
_geom_hbond_atom_site_label_A
_geom_hbond_distance_DH
_geom_hbond_distance_HA
_geom_hbond_distance_DA
_geom_hbond_angle_DHA
_geom_hbond_site_symmetry_A
C4 H4 N1 0.93 2.66 3.584(2) 169.9 7_566
C13 H13 Cl1 0.93 2.88 3.7123(19) 150.0 8_565
C1 H1 Cl1 0.95(2) 2.73(2) 3.4608(17) 134.1(17) 5_666
C16 H16 Cl1 0.88(3) 2.91(3) 3.601(2) 137(2) 5_666
